data_1568523
loop_
_publ_author_name
'Hauser, Adrian'
'M\"unzfeld, Luca'
'Schlittenhardt, S\"oren'
'K\"oppe, Ralf'
'Uhlmann, Cedric'
'Rauska, Ulf-Christian'
'Ruben, Mario'
'Roesky, Peter W.'

_publ_section_title
;
 Molecular cyclo-P3 complexes of the rare-earth elements via a one-pot
 reaction and selective reduction
;
_journal_issue 8
_journal_name_full 'Chemical Science'
_journal_page_first 2149
_journal_page_last 2158
_journal_paper_doi 10.1039/D2SC06730G
_journal_volume 14
_journal_year 2023
_chemical_formula_moiety 'C102 H140 K N6 O2 P3 Y2, 2(C7 H8)'
_chemical_formula_sum 'C116 H156 K N4 O4 P3 Y2'
_chemical_formula_weight 1980.27
_space_group_crystal_system monoclinic
_space_group_IT_number 15
_space_group_name_Hall '-C 2yc'
_space_group_name_H-M_alt 'C 1 2/c 1'
_atom_sites_solution_hydrogens geom
_atom_sites_solution_primary dual
_audit_creation_date 2022-04-15
_audit_creation_method
;
Olex2 1.5
(compiled 2022.04.07 svn.rca3783a0 for OlexSys, GUI svn.r6498)
;
_audit_update_record
;
2022-12-02 deposited with the CCDC.	2023-02-03 downloaded from the CCDC.
;
_cell_angle_alpha 90
_cell_angle_beta 119.7260(10)
_cell_angle_gamma 90
_cell_formula_units_Z 4
_cell_length_a 31.5819(6)
_cell_length_b 24.1585(4)
_cell_length_c 16.5122(3)
_cell_measurement_reflns_used 32053
_cell_measurement_temperature 180
_cell_measurement_theta_max 64.25
_cell_measurement_theta_min 2.82
_cell_volume 10940.5(4)
_computing_cell_refinement 'X-Area Recipe 1.37.0.0 (STOE, 2021)'
_computing_data_collection 'X-Area Pilatus3_SV 1.31.175.0 (STOE, 2021)'
_computing_data_reduction
;
X-Area Integrate 1.78.0.0 (STOE, 2020)
X-Area LANA 1.78.0.0 (STOE, 2020)
;
_computing_molecular_graphics 'Olex2 1.5 (Dolomanov et al., 2009)'
_computing_publication_material 'Olex2 1.5 (Dolomanov et al., 2009)'
_computing_structure_refinement 'SHELXL 2018/3 (Sheldrick, 2015)'
_computing_structure_solution 'SHELXT  (Sheldrick, 2015)'
_diffrn_ambient_temperature 180
_diffrn_detector EIGER4M
_diffrn_detector_area_resol_mean 13.33
_diffrn_measured_fraction_theta_full 0.981
_diffrn_measured_fraction_theta_max 0.941
_diffrn_measurement_details
;
 986 frames, detector distance = 80 mm
;
_diffrn_measurement_device 'Eulerian 4-circle diffractometer'
_diffrn_measurement_device_type 'STOE STADIVARI'
_diffrn_measurement_method 'rotation method, \w scans'
_diffrn_radiation_collimation '1.2 0.6 mm diameter'
_diffrn_radiation_monochromator 'Graded multilayer mirror'
_diffrn_radiation_polarisn_norm 0
_diffrn_radiation_probe x-ray
_diffrn_radiation_type 'Ga K\a'
_diffrn_radiation_wavelength 1.34143
_diffrn_reflns_av_R_equivalents 0.0253
_diffrn_reflns_av_unetI/netI 0.0328
_diffrn_reflns_Laue_measured_fraction_full 0.981
_diffrn_reflns_Laue_measured_fraction_max 0.941
_diffrn_reflns_limit_h_max 41
_diffrn_reflns_limit_h_min -40
_diffrn_reflns_limit_k_max 31
_diffrn_reflns_limit_k_min -32
_diffrn_reflns_limit_l_max 8
_diffrn_reflns_limit_l_min -21
_diffrn_reflns_number 34539
_diffrn_reflns_point_group_measured_fraction_full 0.981
_diffrn_reflns_point_group_measured_fraction_max 0.941
_diffrn_reflns_theta_full 53.597
_diffrn_reflns_theta_max 64.079
_diffrn_reflns_theta_min 2.821
_diffrn_source 'Metaljet D2'
_diffrn_source_current 3.57
_diffrn_source_power 0.250
_diffrn_source_voltage 70
_exptl_absorpt_coefficient_mu 1.706
_exptl_absorpt_correction_T_max 0.5492
_exptl_absorpt_correction_T_min 0.1330
_exptl_absorpt_correction_type multi-scan
_exptl_absorpt_process_details
;
STOE X-Red32, absorption correction by Gaussian integration, analogous to
P. Coppens, "The Evaluation of Absorption and Extinction in Single-Crystal
Structure Analysis", published in: F. R. Ahmed (Editor), "Crystallographic
Computing", Munksgaard, Copenhagen (1970), 255 - 270. Afterwards scaling of
reflection intensities was performed within STOE LANA. J. Koziskova, F. Hahn,
J. Richter, J. Kozisek, Acta Chimica Slovaca, vol. 9, no. 2, 2016, pp. 136-140.
;
_exptl_crystal_colour colourless
_exptl_crystal_colour_primary colourless
_exptl_crystal_density_diffrn 1.202
_exptl_crystal_density_method 'not measured'
_exptl_crystal_description needle
_exptl_crystal_F_000 4216
_exptl_crystal_size_max 0.21
_exptl_crystal_size_mid 0.083
_exptl_crystal_size_min 0.02
_exptl_crystal_size_rad 0.100
_refine_diff_density_max 2.835
_refine_diff_density_min -1.438
_refine_diff_density_rms 0.094
_refine_ls_extinction_method none
_refine_ls_goodness_of_fit_ref 1.056
_refine_ls_hydrogen_treatment constr
_refine_ls_matrix_type full
_refine_ls_number_parameters 673
_refine_ls_number_reflns 12995
_refine_ls_number_restraints 181
_refine_ls_restrained_S_all 1.065
_refine_ls_R_factor_all 0.0867
_refine_ls_R_factor_gt 0.0646
_refine_ls_shift/su_max 0.001
_refine_ls_shift/su_mean 0.000
_refine_ls_structure_factor_coef Fsqd
_refine_ls_weighting_details 'w=1/[\s^2^(Fo^2^)+(0.1360P)^2^+10.8069P] where P=(Fo^2^+2Fc^2^)/3'
_refine_ls_weighting_scheme calc
_refine_ls_wR_factor_gt 0.1946
_refine_ls_wR_factor_ref 0.2127
_reflns_Friedel_coverage 0.000
_reflns_number_gt 9421
_reflns_number_total 12995
_reflns_threshold_expression 'I > 2\s(I)'
_cod_data_source_file d2sc06730g3.cif
_cod_data_source_block ah174
_cod_database_code 1568523
_shelx_shelxl_version_number 2018/3
_shelx_space_group_comment
;
The symmetry employed for this shelxl refinement is uniquely defined
by the following loop, which should always be used as a source of
symmetry information in preference to the above space-group names.
They are only intended as comments.
;
_shelx_estimated_absorpt_t_max 0.967
_shelx_estimated_absorpt_t_min 0.716
_olex2_refinement_description
;
1. Fixed Uiso
 At 1.2 times of:
  All C(H) groups, All C(H,H) groups, All C(H,H,H,H) groups
 At 1.5 times of:
  All C(H,H,H) groups
2. Restrained distances
 C16A-C17 \\sim C17B-C17 \\sim C17A-C17 \\sim C18B-C17 \\sim C18A-C17 \\sim
C16B-C17
 with sigma of 0.05
 C48A-C49 \\sim C48B-C49 \\sim C46B-C47B \\sim C46A-C47A
 with sigma of 0.05
 O2-C49 \\sim O2-C46B \\sim O2-C46A
 with sigma of 0.05
 C48B-C47B \\sim C48A-C47A
 with sigma of 0.05
 C42A-C40A \\sim C40A-C41A \\sim C40B-C41B \\sim C42B-C40B
 with sigma of 0.05
3. Uiso/Uaniso restraints and constraints
C19 \\sim C20 \\sim C21 \\sim C18: within 2A with sigma of 0.005 and sigma for
terminal atoms of 0.001 within 2A
C46A \\sim C47A \\sim C48A \\sim C49 \\sim O2: within 2A with sigma of 0.01 and
sigma for terminal atoms of 0.02 within 2A
O2 \\sim C49 \\sim C48B \\sim C47B \\sim C46B: within 2A with sigma of 0.01 and
sigma for terminal atoms of 0.02 within 2A
C56 \\sim C50 \\sim C55 \\sim C54 \\sim C53 \\sim C52 \\sim C51: within 2A with
sigma of 0.01 and sigma for terminal atoms of 0.02 within 2A
C33 \\sim C31 \\sim C32: within 2A with sigma of 0.01 and sigma for terminal
atoms of 0.02 within 2A
C40B \\sim C41B \\sim C42B: within 2A with sigma of 0.01 and sigma for terminal
atoms of 0.02 within 2A
C42A \\sim C40A \\sim C41A: within 2A with sigma of 0.01 and sigma for terminal
atoms of 0.02 within 2A
4. Others
 Fixed Sof: C16A(0.7) H16A(0.7) H16B(0.7) H16C(0.7) C46A(0.5) H46A(0.5)
 H46B(0.5) C17A(0.7) H17A(0.7) H17B(0.7) H17C(0.7) C18A(0.7) H18A(0.7)
 H18B(0.7) H18C(0.7) C18B(0.3) H18D(0.3) H18E(0.3) H18F(0.3) C17B(0.3)
 H17D(0.3) H17E(0.3) H17F(0.3) C16B(0.3) H16D(0.3) H16E(0.3) H16F(0.3)
 C47A(0.5) H47A(0.5) H47B(0.5) C48B(0.5) H48A(0.5) H48B(0.5) H49C(0.5)
 H49D(0.5) H49A(0.5) H49B(0.5) C46B(0.5) H46C(0.5) H46D(0.5) C47B(0.5)
 H47C(0.5) H47D(0.5) C48A(0.5) H48C(0.5) H48D(0.5) C40B(0.5) H40B(0.5)
 C41B(0.5) H41A(0.5) H41B(0.5) H41C(0.5) C42B(0.5) H42A(0.5) H42B(0.5)
 H42C(0.5) C42A(0.5) H42D(0.5) H42E(0.5) H42F(0.5) C40A(0.5) H40A(0.5)
 C41A(0.5) H41D(0.5) H41E(0.5) H41F(0.5)
5.a Ternary CH refined with riding coordinates:
 C28(H28), C31(H31), C43(H43), C40B(H40B), C40A(H40A)
5.b Secondary CH2 refined with riding coordinates:
 C46A(H46A,H46B), C47A(H47A,H47B), C48B(H48A,H48B), C49(H49C,H49D), C49(H49A,
 H49B), C46B(H46C,H46D), C47B(H47C,H47D), C48A(H48C,H48D)
5.c Me refined with riding coordinates:
 C56(H56A,H56B,H56C), C41B(H41A,H41B,H41C), C42B(H42A,H42B,H42C), C42A(H42D,
 H42E,H42F), C41A(H41D,H41E,H41F)
5.d Aromatic/amide H refined with riding coordinates:
 C3(H3), C26(H26), C9(H9), C5(H5), C24(H24), C11(H11), C25(H25), C36(H36),
 C38(H38), C37(H37), C55(H55), C54(H54), C53(H53), C52(H52), C51(H51)
5.e Fitted hexagon refined as free rotating group:
 C50(C55,C54,C53,C52,C51)
5.f Idealised Me refined as rotating group:
 C14(H14A,H14B,H14C), C15(H15A,H15B,H15C), C30(H30A,H30B,H30C), C33(H33A,H33B,
 H33C), C29(H29A,H29B,H29C), C20(H20A,H20B,H20C), C44(H44A,H44B,H44C), C21(H21A,
 H21B,H21C), C19(H19A,H19B,H19C), C32(H32A,H32B,H32C), C45(H45A,H45B,H45C),
 C16A(H16A,H16B,H16C), C17A(H17A,H17B,H17C), C18A(H18A,H18B,H18C), C18B(H18D,
 H18E,H18F), C17B(H17D,H17E,H17F), C16B(H16D,H16E,H16F)
;
_olex2_exptl_crystal_mounting_method 'The crystal was mounted on a MITIGEN holder in mineral oil'
_olex2_submission_special_instructions 'No special instructions were received'
_stoe_detector_distance '80.0 mm'
_stoe_detector_pixelsize_x '0.075 mm'
_stoe_detector_pixelsize_y '0.075 mm'
_stoe_detector_size_x '15.5 cm'
_stoe_detector_size_y '16.2 cm'
_stoe_evaluation_integration_a 16.0
_stoe_evaluation_integration_b 0.4
_stoe_evaluation_integration_ems 0.014
_stoe_evaluation_lana_bis_l_even_max -
_stoe_evaluation_lana_bis_l_odd_max -
_stoe_evaluation_lana_bos_l_even_max 4
_stoe_evaluation_lana_bos_l_odd_max 1
_stoe_evaluation_lana_completeness 94.1
_stoe_evaluation_lana_dxs_max_order 1
_stoe_evaluation_lana_dys_max_order -
_stoe_evaluation_lana_fs_max_order 3
_stoe_evaluation_lana_max_2theta_available 128.2
_stoe_evaluation_lana_max_2theta_desired 128.2
_stoe_evaluation_lana_mean_redundancy 2.7
_stoe_evaluation_lana_number_refls_after_or 35163
_stoe_evaluation_lana_number_refls_outliers 4246
_stoe_evaluation_lana_number_refls_total 39409
_stoe_evaluation_lana_number_refls_unique 12997
_stoe_evaluation_lana_number_refls_written 35163
_stoe_evaluation_lana_or_c1 0.035
_stoe_evaluation_lana_or_c2 0
_stoe_evaluation_lana_or_c3 0
_stoe_evaluation_lana_or_c4 0.7
_stoe_evaluation_lana_point_group 2/m
_stoe_evaluation_lana_table
;
#----------------------------------------------------------------------------
2Theta          11.6   25.4   39.2   53.0   66.8   80.6   94.4  108.2  122.0
#----------------------------------------------------------------------------
<Resolution>    5.48   2.90   1.92   1.49   1.22   1.04   0.91   0.83   0.77
N(total)          81    561   2025   5928   7409   7089   7657   5559   3100
<Redundancy>     1.5    1.8    2.5    4.1    3.6    2.9    2.8    2.1    1.6
Complet. [%%]    71.1   89.8   97.7  100.0   99.9   97.1   99.4   94.8   77.9
<I/sigma>      249.4  124.8   67.8   34.4   19.7   10.9    6.2    4.4    3.3
R(int)         0.009  0.009  0.012  0.015  0.020  0.033  0.057  0.083  0.122
#----------------------------------------------------------------------------
;
_stoe_measurement_identifier AH174
_stoe_measurement_max_exposure_per_frame '2.0 s'
_stoe_measurement_mean_exposure_per_frame '2.0 s'
_stoe_measurement_min_exposure_per_frame '2.0 s'
_stoe_measurement_total_exposure_time '33 min'
_stoe_measurement_total_frame_number 986
_stoe_measurement_total_run_number 18
_stoe_measurement_tube_power '250 W'

loop_
_space_group_symop_operation_xyz
'x, y, z'
'-x, y, -z+1/2'
'x+1/2, y+1/2, z'
'-x+1/2, y+1/2, -z+1/2'
'-x, -y, -z'
'x, -y, z-1/2'
'-x+1/2, -y+1/2, -z'
'x+1/2, -y+1/2, z-1/2'

loop_
_atom_site_label
_atom_site_type_symbol
_atom_site_fract_x
_atom_site_fract_y
_atom_site_fract_z
_atom_site_U_iso_or_equiv
_atom_site_adp_type
_atom_site_occupancy
_atom_site_site_symmetry_order
_atom_site_calc_flag
_atom_site_refinement_flags_posn
_atom_site_refinement_flags_adp
_atom_site_refinement_flags_occupancy
_atom_site_disorder_assembly
_atom_site_disorder_group
Y1 Y 0.57739(2) 0.74155(2) 0.73384(2) 0.03821(12) Uani 1 1 d . . . . .
K1 K 0.500000 0.59035(6) 0.750000 0.0636(4) Uani 1 2 d S T P . .
P1 P 0.47788(4) 0.71304(5) 0.67208(8) 0.0525(3) Uani 1 1 d . . . . .
P2 P 0.500000 0.79090(7) 0.750000 0.0639(4) Uani 1 2 d S T P . .
O1 O 0.64511(10) 0.74814(10) 0.70420(18) 0.0430(6) Uani 1 1 d . . . . .
N1 N 0.61900(10) 0.65726(12) 0.75652(19) 0.0374(6) Uani 1 1 d . . . . .
N2 N 0.56292(11) 0.80164(13) 0.6147(2) 0.0450(7) Uani 1 1 d . . . . .
O2 O 0.63241(13) 0.78692(15) 0.8692(2) 0.0687(8) Uani 1 1 d D U . . .
C1 C 0.67593(12) 0.70234(15) 0.7219(2) 0.0388(7) Uani 1 1 d . . . . .
C2 C 0.66078(12) 0.65483(15) 0.7490(2) 0.0393(7) Uani 1 1 d . . . . .
C22 C 0.60396(12) 0.60468(14) 0.7697(3) 0.0400(7) Uani 1 1 d . . . . .
C13 C 0.64187(13) 0.78449(14) 0.6351(2) 0.0410(7) Uani 1 1 d . . . . .
C8 C 0.67997(14) 0.79006(16) 0.6169(3) 0.0449(8) Uani 1 1 d . . . . .
C23 C 0.57730(14) 0.56899(15) 0.6909(3) 0.0450(8) Uani 1 1 d . . . . .
C27 C 0.61527(14) 0.58567(17) 0.8591(3) 0.0476(8) Uani 1 1 d . . . . .
C3 C 0.68999(13) 0.60755(17) 0.7639(3) 0.0470(8) Uani 1 1 d . . . . .
H3 H 0.681841 0.574421 0.784035 0.056 Uiso 1 1 calc R U . . .
C12 C 0.59750(14) 0.81151(16) 0.5879(3) 0.0463(8) Uani 1 1 d . . . . .
C6 C 0.71586(13) 0.70492(17) 0.7088(2) 0.0432(8) Uani 1 1 d . . . . .
C34 C 0.52082(15) 0.83682(17) 0.5681(3) 0.0535(10) Uani 1 1 d . . . . .
C26 C 0.60091(16) 0.53246(18) 0.8679(3) 0.0574(10) Uani 1 1 d . . . . .
H26 H 0.608811 0.519509 0.928091 0.069 Uiso 1 1 calc R U . . .
C28 C 0.56454(15) 0.58811(18) 0.5933(3) 0.0526(9) Uani 1 1 d . . . . .
H28 H 0.580785 0.624617 0.599391 0.063 Uiso 1 1 calc R U . . .
C4 C 0.73003(14) 0.60710(18) 0.7505(3) 0.0510(9) Uani 1 1 d . . . . .
C9 C 0.67241(16) 0.82508(19) 0.5431(3) 0.0544(10) Uani 1 1 d . . . . .
H9 H 0.697570 0.829873 0.528042 0.065 Uiso 1 1 calc R U . . .
C5 C 0.74281(14) 0.65678(19) 0.7242(3) 0.0510(9) Uani 1 1 d . . . . .
H5 H 0.770747 0.657523 0.716707 0.061 Uiso 1 1 calc R U . . .
C24 C 0.56446(17) 0.51710(18) 0.7050(4) 0.0572(10) Uani 1 1 d . . . . .
H24 H 0.547221 0.493225 0.652995 0.069 Uiso 1 1 calc R U . . .
C7 C 0.72796(14) 0.76010(17) 0.6780(3) 0.0477(8) Uani 1 1 d . . . . .
C11 C 0.59148(16) 0.84653(18) 0.5146(3) 0.0568(10) Uani 1 1 d . . . . .
H11 H 0.561735 0.866221 0.480170 0.068 Uiso 1 1 calc R U . . .
C25 C 0.57605(19) 0.49853(19) 0.7934(4) 0.0684(13) Uani 1 1 d . . . . .
H25 H 0.566659 0.462522 0.801608 0.082 Uiso 1 1 calc R U . . .
C31 C 0.64490(17) 0.6210(2) 0.9443(3) 0.0606(11) Uani 1 1 d . U . . .
H31 H 0.641522 0.660384 0.923518 0.073 Uiso 1 1 calc R U . . .
C14 C 0.75748(18) 0.7510(2) 0.6294(4) 0.0596(11) Uani 1 1 d . . . . .
H14A H 0.737718 0.730830 0.570997 0.089 Uiso 1 1 calc R U . . .
H14B H 0.786765 0.729520 0.669981 0.089 Uiso 1 1 calc R U . . .
H14C H 0.767019 0.786932 0.615733 0.089 Uiso 1 1 calc R U . . .
C10 C 0.62806(17) 0.8530(2) 0.4915(3) 0.0596(11) Uani 1 1 d . . . . .
C35 C 0.52231(19) 0.8902(2) 0.6028(4) 0.0671(12) Uani 1 1 d . . . . .
C15 C 0.75824(16) 0.7966(2) 0.7656(3) 0.0635(12) Uani 1 1 d . . . . .
H15A H 0.765657 0.832046 0.746668 0.095 Uiso 1 1 calc R U . . .
H15B H 0.788717 0.777524 0.808070 0.095 Uiso 1 1 calc R U . . .
H15C H 0.739446 0.803099 0.797336 0.095 Uiso 1 1 calc R U . . .
C30 C 0.50943(19) 0.5966(3) 0.5324(4) 0.0744(14) Uani 1 1 d . . . . .
H30A H 0.492624 0.561355 0.525444 0.112 Uiso 1 1 calc R U . . .
H30B H 0.502083 0.610199 0.470859 0.112 Uiso 1 1 calc R U . . .
H30C H 0.498340 0.623757 0.561971 0.112 Uiso 1 1 calc R U . . .
C17 C 0.75951(17) 0.5541(2) 0.7660(4) 0.0671(13) Uani 1 1 d D . . . .
C18 C 0.6203(2) 0.8896(3) 0.4083(4) 0.0899(10) Uani 1 1 d . U . . .
C39 C 0.47870(18) 0.8181(2) 0.4873(3) 0.0672(12) Uani 1 1 d . . . . .
C36 C 0.4806(3) 0.9243(2) 0.5565(5) 0.0901(19) Uani 1 1 d . . . . .
H36 H 0.480769 0.960449 0.579212 0.108 Uiso 1 1 calc R U . . .
C33 C 0.6287(2) 0.6171(3) 1.0176(4) 0.0783(15) Uani 1 1 d . U . . .
H33A H 0.593407 0.622799 0.987603 0.117 Uiso 1 1 calc R U . . .
H33B H 0.645461 0.645647 1.065264 0.117 Uiso 1 1 calc R U . . .
H33C H 0.636974 0.580486 1.046931 0.117 Uiso 1 1 calc R U . . .
C29 C 0.5832(2) 0.5479(2) 0.5474(4) 0.0752(14) Uani 1 1 d . . . . .
H29A H 0.618815 0.545540 0.584587 0.113 Uiso 1 1 calc R U . . .
H29B H 0.573843 0.561095 0.484528 0.113 Uiso 1 1 calc R U . . .
H29C H 0.569001 0.511283 0.543318 0.113 Uiso 1 1 calc R U . . .
C38 C 0.4389(2) 0.8536(3) 0.4438(4) 0.0876(17) Uani 1 1 d . . . . .
H38 H 0.410562 0.841892 0.388649 0.105 Uiso 1 1 calc R U . . .
C37 C 0.4400(3) 0.9051(3) 0.4791(6) 0.106(2) Uani 1 1 d . . . . .
H37 H 0.411926 0.928085 0.449151 0.127 Uiso 1 1 calc R U . . .
C43 C 0.4769(2) 0.7623(3) 0.4460(4) 0.0810(16) Uani 1 1 d . . . . .
H43 H 0.504170 0.739941 0.495129 0.097 Uiso 1 1 calc R U . . .
C20 C 0.6534(2) 0.9382(3) 0.4432(4) 0.0925(11) Uani 1 1 d . U . . .
H20A H 0.643733 0.962272 0.478931 0.139 Uiso 1 1 calc R U . . .
H20B H 0.651354 0.958775 0.390206 0.139 Uiso 1 1 calc R U . . .
H20C H 0.686973 0.925494 0.483334 0.139 Uiso 1 1 calc R U . . .
C50 C 0.62855(18) 0.6547(2) 0.4082(3) 0.0960(17) Uani 1 1 d G U . . .
C55 C 0.6676(2) 0.6234(2) 0.4733(3) 0.115(2) Uani 1 1 d G U . . .
H55 H 0.675007 0.622725 0.536506 0.138 Uiso 1 1 calc R U . . .
C54 C 0.69575(17) 0.5931(2) 0.4458(4) 0.139(3) Uani 1 1 d G U . . .
H54 H 0.722422 0.571697 0.490332 0.167 Uiso 1 1 calc R U . . .
C53 C 0.6849(2) 0.5941(2) 0.3533(5) 0.130(2) Uani 1 1 d G U . . .
H53 H 0.704131 0.573343 0.334588 0.157 Uiso 1 1 calc R U . . .
C52 C 0.6458(2) 0.6253(2) 0.2882(3) 0.122(2) Uani 1 1 d G U . . .
H52 H 0.638424 0.626015 0.225016 0.146 Uiso 1 1 calc R U . . .
C51 C 0.61768(17) 0.6557(2) 0.3157(3) 0.0995(18) Uani 1 1 d G U . . .
H51 H 0.591008 0.677043 0.271188 0.119 Uiso 1 1 calc R U . . .
C44 C 0.4303(3) 0.7300(3) 0.4159(4) 0.098(2) Uani 1 1 d . . . . .
H44A H 0.424862 0.725619 0.469057 0.147 Uiso 1 1 calc R U . . .
H44B H 0.433084 0.693402 0.393279 0.147 Uiso 1 1 calc R U . . .
H44C H 0.402748 0.749982 0.365784 0.147 Uiso 1 1 calc R U . . .
C21 C 0.5673(2) 0.9053(3) 0.3454(4) 0.0925(11) Uani 1 1 d . U . . .
H21A H 0.546866 0.872214 0.331301 0.139 Uiso 1 1 calc R U . . .
H21B H 0.563202 0.921120 0.287320 0.139 Uiso 1 1 calc R U . . .
H21C H 0.557639 0.932621 0.377042 0.139 Uiso 1 1 calc R U . . .
C19 C 0.6348(2) 0.8563(3) 0.3458(4) 0.0918(11) Uani 1 1 d . U . . .
H19A H 0.667442 0.840614 0.384169 0.138 Uiso 1 1 calc R U . . .
H19B H 0.634762 0.880774 0.298455 0.138 Uiso 1 1 calc R U . . .
H19C H 0.611294 0.826234 0.315008 0.138 Uiso 1 1 calc R U . . .
C32 C 0.6982(2) 0.6059(4) 0.9909(4) 0.104(2) Uani 1 1 d . U . . .
H32A H 0.702624 0.567674 1.013626 0.155 Uiso 1 1 calc R U . . .
H32B H 0.716927 0.630920 1.043511 0.155 Uiso 1 1 calc R U . . .
H32C H 0.709756 0.609266 0.945894 0.155 Uiso 1 1 calc R U . . .
C45 C 0.4863(3) 0.7676(4) 0.3642(6) 0.108(2) Uani 1 1 d . . . . .
H45A H 0.461294 0.791235 0.316015 0.162 Uiso 1 1 calc R U . . .
H45B H 0.485234 0.730825 0.338099 0.162 Uiso 1 1 calc R U . . .
H45C H 0.518540 0.784079 0.385883 0.162 Uiso 1 1 calc R U . . .
C56 C 0.6025(4) 0.6864(3) 0.4429(6) 0.125(3) Uani 1 1 d . U . . .
H56A H 0.575958 0.706670 0.391358 0.187 Uiso 1 1 calc R U . . .
H56B H 0.588998 0.661445 0.471148 0.187 Uiso 1 1 calc R U . . .
H56C H 0.624832 0.712681 0.489921 0.187 Uiso 1 1 calc R U . . .
C16A C 0.7244(3) 0.5096(4) 0.7007(7) 0.091(3) Uani 0.7 1 d D . P A 1
H16A H 0.693861 0.511019 0.702277 0.137 Uiso 0.7 1 calc R U P A 1
H16B H 0.739348 0.472983 0.721161 0.137 Uiso 0.7 1 calc R U P A 1
H16C H 0.717750 0.516392 0.636859 0.137 Uiso 0.7 1 calc R U P A 1
C46A C 0.6851(5) 0.7727(6) 0.9132(11) 0.079(3) Uani 0.5 1 d D U P B 1
H46A H 0.689713 0.734008 0.899261 0.095 Uiso 0.5 1 calc R U P B 1
H46B H 0.702322 0.797894 0.891935 0.095 Uiso 0.5 1 calc R U P B 1
C17A C 0.7774(4) 0.5334(5) 0.8657(7) 0.108(4) Uani 0.7 1 d D . P A 1
H17A H 0.799894 0.560622 0.910320 0.162 Uiso 0.7 1 calc R U P A 1
H17B H 0.794256 0.497980 0.874876 0.162 Uiso 0.7 1 calc R U P A 1
H17C H 0.749441 0.528541 0.875423 0.162 Uiso 0.7 1 calc R U P A 1
C18A C 0.8009(4) 0.5618(5) 0.7478(10) 0.107(4) Uani 0.7 1 d D . P A 1
H18A H 0.788675 0.577048 0.685093 0.160 Uiso 0.7 1 calc R U P A 1
H18B H 0.816549 0.525973 0.752343 0.160 Uiso 0.7 1 calc R U P A 1
H18C H 0.824743 0.587339 0.793983 0.160 Uiso 0.7 1 calc R U P A 1
C18B C 0.8132(6) 0.5650(8) 0.8353(17) 0.083(6) Uani 0.3 1 d D . P A 2
H18D H 0.826280 0.591522 0.808264 0.124 Uiso 0.3 1 calc R U P A 2
H18E H 0.831521 0.530226 0.848938 0.124 Uiso 0.3 1 calc R U P A 2
H18F H 0.816425 0.580244 0.893008 0.124 Uiso 0.3 1 calc R U P A 2
C17B C 0.7412(6) 0.5043(6) 0.7936(15) 0.067(4) Uani 0.3 1 d D . P A 2
H17D H 0.748511 0.508426 0.858303 0.101 Uiso 0.3 1 calc R U P A 2
H17E H 0.757357 0.471036 0.788049 0.101 Uiso 0.3 1 calc R U P A 2
H17F H 0.705924 0.500973 0.752563 0.101 Uiso 0.3 1 calc R U P A 2
C16B C 0.7593(8) 0.5390(8) 0.6728(14) 0.081(5) Uani 0.3 1 d D . P A 2
H16D H 0.725657 0.538588 0.620890 0.121 Uiso 0.3 1 calc R U P A 2
H16E H 0.774010 0.502461 0.678964 0.121 Uiso 0.3 1 calc R U P A 2
H16F H 0.778120 0.566760 0.660580 0.121 Uiso 0.3 1 calc R U P A 2
C47A C 0.7023(7) 0.7801(7) 1.0137(11) 0.089(3) Uani 0.5 1 d D U P B 1
H47A H 0.737966 0.786733 1.048638 0.106 Uiso 0.5 1 calc R U P B 1
H47B H 0.694910 0.747023 1.039700 0.106 Uiso 0.5 1 calc R U P B 1
C48B C 0.6594(4) 0.7942(8) 1.0282(8) 0.092(3) Uani 0.5 1 d D U P B 2
H48A H 0.654570 0.754472 1.035910 0.110 Uiso 0.5 1 calc R U P B 2
H48B H 0.661272 0.815910 1.080749 0.110 Uiso 0.5 1 calc R U P B 2
C49 C 0.6238(3) 0.8157(4) 0.9383(4) 0.109(2) Uani 1 1 d D U . . .
H49C H 0.627962 0.856101 0.935413 0.131 Uiso 0.5 1 calc R U P B 2
H49D H 0.590391 0.808308 0.926362 0.131 Uiso 0.5 1 calc R U P B 2
H49A H 0.606093 0.791531 0.959918 0.131 Uiso 0.5 1 calc R U P B 1
H49B H 0.604790 0.849972 0.911707 0.131 Uiso 0.5 1 calc R U P B 1
C46B C 0.6823(6) 0.7975(9) 0.9088(13) 0.104(4) Uani 0.5 1 d D U P B 2
H46C H 0.687371 0.831383 0.881002 0.125 Uiso 0.5 1 calc R U P B 2
H46D H 0.698355 0.766213 0.896005 0.125 Uiso 0.5 1 calc R U P B 2
C47B C 0.7040(7) 0.8049(10) 1.0124(14) 0.114(5) Uani 0.5 1 d D U P B 2
H47C H 0.717057 0.842866 1.031770 0.137 Uiso 0.5 1 calc R U P B 2
H47D H 0.730506 0.777902 1.047285 0.137 Uiso 0.5 1 calc R U P B 2
C48A C 0.6756(6) 0.8291(8) 1.0191(9) 0.107(4) Uani 0.5 1 d D U P B 1
H48C H 0.688375 0.863958 1.008025 0.129 Uiso 0.5 1 calc R U P B 1
H48D H 0.676499 0.831155 1.079833 0.129 Uiso 0.5 1 calc R U P B 1
C40B C 0.5687(7) 0.9154(8) 0.6868(16) 0.067(4) Uani 0.5 1 d D U P C 2
H40B H 0.595444 0.887418 0.708750 0.081 Uiso 0.5 1 calc R U P C 2
C41B C 0.5604(9) 0.9292(10) 0.7685(16) 0.080(4) Uani 0.5 1 d D U P C 2
H41A H 0.590329 0.944947 0.819751 0.120 Uiso 0.5 1 calc R U P C 2
H41B H 0.533857 0.956164 0.748136 0.120 Uiso 0.5 1 calc R U P C 2
H41C H 0.551785 0.895417 0.789785 0.120 Uiso 0.5 1 calc R U P C 2
C42B C 0.5825(8) 0.9657(9) 0.6438(17) 0.126(7) Uani 0.5 1 d D U P C 2
H42A H 0.586961 0.952571 0.592378 0.189 Uiso 0.5 1 calc R U P C 2
H42B H 0.556287 0.993223 0.620383 0.189 Uiso 0.5 1 calc R U P C 2
H42C H 0.612849 0.982498 0.691944 0.189 Uiso 0.5 1 calc R U P C 2
C42A C 0.6022(9) 0.9505(9) 0.6807(19) 0.132(7) Uani 0.5 1 d D U P C 1
H42D H 0.630587 0.957289 0.742207 0.197 Uiso 0.5 1 calc R U P C 1
H42E H 0.613024 0.936471 0.638290 0.197 Uiso 0.5 1 calc R U P C 1
H42F H 0.584105 0.985068 0.655925 0.197 Uiso 0.5 1 calc R U P C 1
C40A C 0.5677(13) 0.9058(12) 0.690(3) 0.120(8) Uani 0.5 1 d D U P C 1
H40A H 0.586808 0.871933 0.722101 0.143 Uiso 0.5 1 calc R U P C 1
C41A C 0.5574(16) 0.9398(14) 0.757(3) 0.151(11) Uani 0.5 1 d D U P C 1
H41D H 0.588312 0.949035 0.812845 0.226 Uiso 0.5 1 calc R U P C 1
H41E H 0.540370 0.974037 0.725976 0.226 Uiso 0.5 1 calc R U P C 1
H41F H 0.537060 0.918177 0.774641 0.226 Uiso 0.5 1 calc R U P C 1

loop_
_atom_site_aniso_label
_atom_site_aniso_U_11
_atom_site_aniso_U_22
_atom_site_aniso_U_33
_atom_site_aniso_U_23
_atom_site_aniso_U_13
_atom_site_aniso_U_12
Y1 0.04646(19) 0.03365(17) 0.04164(18) -0.00008(11) 0.02726(15) -0.00373(12)
K1 0.0571(7) 0.0547(7) 0.1002(10) 0.000 0.0552(8) 0.000
P1 0.0567(6) 0.0550(6) 0.0562(6) -0.0027(5) 0.0359(5) -0.0014(5)
P2 0.0823(12) 0.0465(9) 0.0816(11) 0.000 0.0550(10) 0.000
O1 0.0490(14) 0.0406(14) 0.0470(14) 0.0064(10) 0.0296(12) -0.0047(10)
N1 0.0404(15) 0.0348(14) 0.0442(15) 0.0010(11) 0.0266(13) -0.0047(11)
N2 0.0510(17) 0.0381(16) 0.0561(18) 0.0083(13) 0.0344(15) -0.0007(13)
O2 0.077(2) 0.080(2) 0.0577(17) -0.0187(15) 0.0391(16) -0.0224(17)
C1 0.0370(17) 0.0408(18) 0.0407(17) 0.0030(13) 0.0208(14) -0.0017(13)
C2 0.0397(17) 0.0418(18) 0.0397(17) 0.0013(13) 0.0221(14) -0.0048(13)
C22 0.0375(17) 0.0352(17) 0.056(2) 0.0006(14) 0.0300(16) -0.0008(13)
C13 0.052(2) 0.0347(17) 0.0415(18) 0.0044(13) 0.0270(16) -0.0080(14)
C8 0.051(2) 0.0416(19) 0.050(2) 0.0025(15) 0.0308(17) -0.0074(15)
C23 0.048(2) 0.0381(18) 0.063(2) -0.0069(16) 0.0383(18) -0.0039(15)
C27 0.046(2) 0.046(2) 0.060(2) 0.0132(17) 0.0341(18) 0.0040(16)
C3 0.0435(19) 0.048(2) 0.057(2) 0.0125(16) 0.0305(17) 0.0014(15)
C12 0.055(2) 0.0403(19) 0.053(2) 0.0050(15) 0.0338(18) -0.0054(16)
C6 0.0373(17) 0.053(2) 0.0416(18) 0.0063(15) 0.0215(15) -0.0060(15)
C34 0.057(2) 0.046(2) 0.071(3) 0.0204(19) 0.041(2) 0.0059(17)
C26 0.064(3) 0.047(2) 0.076(3) 0.015(2) 0.046(2) 0.0004(19)
C28 0.058(2) 0.052(2) 0.058(2) -0.0148(18) 0.037(2) -0.0114(18)
C4 0.0426(19) 0.057(2) 0.056(2) 0.0138(18) 0.0270(18) 0.0058(17)
C9 0.056(2) 0.062(3) 0.055(2) 0.0093(18) 0.0347(19) -0.0098(19)
C5 0.0395(19) 0.065(3) 0.054(2) 0.0137(18) 0.0275(17) 0.0012(17)
C24 0.067(3) 0.041(2) 0.084(3) -0.011(2) 0.052(2) -0.0098(18)
C7 0.0431(19) 0.055(2) 0.050(2) 0.0088(16) 0.0271(17) -0.0071(16)
C11 0.061(2) 0.053(2) 0.066(3) 0.0214(19) 0.039(2) 0.0028(19)
C25 0.082(3) 0.038(2) 0.112(4) 0.013(2) 0.069(3) 0.002(2)
C31 0.064(3) 0.068(3) 0.049(2) 0.0115(19) 0.027(2) -0.007(2)
C14 0.060(3) 0.065(3) 0.072(3) 0.014(2) 0.047(2) -0.002(2)
C10 0.065(3) 0.059(3) 0.065(3) 0.020(2) 0.040(2) -0.002(2)
C35 0.073(3) 0.045(2) 0.098(4) 0.017(2) 0.054(3) 0.009(2)
C15 0.054(2) 0.075(3) 0.057(2) -0.002(2) 0.024(2) -0.025(2)
C30 0.067(3) 0.092(4) 0.064(3) -0.012(3) 0.032(2) 0.006(3)
C17 0.058(3) 0.064(3) 0.096(4) 0.028(3) 0.051(3) 0.019(2)
C18 0.099(2) 0.094(2) 0.084(2) 0.0383(17) 0.0519(18) -0.0013(18)
C39 0.065(3) 0.071(3) 0.062(3) 0.026(2) 0.029(2) 0.008(2)
C36 0.106(5) 0.056(3) 0.136(6) 0.032(3) 0.081(5) 0.028(3)
C33 0.074(3) 0.097(4) 0.070(3) -0.004(3) 0.040(3) 0.000(3)
C29 0.092(4) 0.077(3) 0.081(3) -0.023(3) 0.062(3) -0.008(3)
C38 0.079(4) 0.090(4) 0.083(4) 0.035(3) 0.031(3) 0.023(3)
C37 0.087(4) 0.096(5) 0.134(6) 0.062(5) 0.055(4) 0.041(4)
C43 0.079(4) 0.085(4) 0.053(3) 0.009(3) 0.013(3) -0.003(3)
C20 0.101(2) 0.093(2) 0.087(2) 0.0380(18) 0.0495(19) -0.0025(19)
C50 0.113(4) 0.086(4) 0.095(4) -0.009(3) 0.056(3) -0.028(3)
C55 0.111(5) 0.110(5) 0.095(4) 0.016(4) 0.028(4) -0.024(4)
C54 0.128(5) 0.119(5) 0.146(6) 0.019(5) 0.049(5) -0.020(5)
C53 0.133(5) 0.105(5) 0.169(6) 0.005(5) 0.086(5) -0.022(4)
C52 0.140(5) 0.117(5) 0.123(5) 0.008(4) 0.077(4) -0.025(4)
C51 0.126(4) 0.100(4) 0.087(3) 0.012(3) 0.063(3) -0.012(4)
C44 0.106(5) 0.127(6) 0.065(3) -0.008(3) 0.044(3) -0.030(4)
C21 0.100(2) 0.096(2) 0.086(2) 0.0395(18) 0.0495(19) -0.0005(19)
C19 0.102(2) 0.096(2) 0.084(2) 0.0357(18) 0.0509(19) 0.0002(19)
C32 0.062(3) 0.177(7) 0.076(4) -0.008(4) 0.037(3) -0.020(4)
C45 0.093(5) 0.135(7) 0.107(5) -0.018(5) 0.059(4) -0.017(4)
C56 0.172(8) 0.087(5) 0.143(6) -0.028(5) 0.100(6) -0.022(5)
C16A 0.106(7) 0.067(5) 0.126(8) 0.018(5) 0.077(6) 0.034(5)
C46A 0.081(5) 0.092(6) 0.071(5) -0.019(5) 0.044(4) -0.027(5)
C17A 0.088(6) 0.122(9) 0.113(7) 0.065(7) 0.049(6) 0.057(6)
C18A 0.077(6) 0.104(7) 0.172(11) 0.056(7) 0.087(7) 0.038(5)
C18B 0.058(10) 0.059(10) 0.135(18) 0.034(11) 0.051(11) 0.017(8)
C17B 0.049(8) 0.056(9) 0.103(13) 0.021(9) 0.042(9) 0.022(7)
C16B 0.099(14) 0.060(10) 0.114(15) -0.004(10) 0.077(13) 0.016(10)
C47A 0.095(6) 0.107(7) 0.068(5) -0.019(6) 0.044(5) -0.026(6)
C48B 0.080(5) 0.127(7) 0.075(5) -0.024(5) 0.044(4) -0.015(6)
C49 0.109(4) 0.133(5) 0.077(3) -0.039(3) 0.040(3) -0.020(4)
C46B 0.085(6) 0.127(8) 0.088(6) -0.028(7) 0.033(5) -0.021(7)
C47B 0.091(7) 0.137(9) 0.090(7) -0.029(7) 0.028(6) -0.009(7)
C48A 0.112(7) 0.120(7) 0.080(6) -0.037(6) 0.039(5) -0.019(6)
C40B 0.067(6) 0.023(5) 0.115(9) -0.012(5) 0.048(6) -0.012(4)
C41B 0.081(8) 0.049(8) 0.113(10) -0.022(7) 0.052(8) -0.015(6)
C42B 0.121(12) 0.081(11) 0.151(13) 0.013(9) 0.047(10) -0.047(9)
C42A 0.178(17) 0.076(11) 0.200(19) -0.032(12) 0.138(15) -0.042(11)
C40A 0.168(15) 0.053(12) 0.214(17) -0.023(10) 0.153(14) -0.022(10)
C41A 0.172(19) 0.074(15) 0.24(2) -0.021(13) 0.132(17) -0.041(13)

loop_
_atom_type_symbol
_atom_type_description
_atom_type_scat_dispersion_real
_atom_type_scat_dispersion_imag
_atom_type_scat_source
C C 0.0137 0.0067 'International Tables Vol C Tables 4.2.6.8 and 6.1.1.4'
H H 0.0000 0.0000 'International Tables Vol C Tables 4.2.6.8 and 6.1.1.4'
K K 0.3778 0.8310 'International Tables Vol C Tables 4.2.6.8 and 6.1.1.4'
N N 0.0241 0.0134 'International Tables Vol C Tables 4.2.6.8 and 6.1.1.4'
O O 0.0389 0.0241 'International Tables Vol C Tables 4.2.6.8 and 6.1.1.4'
P P 0.2543 0.3332 'International Tables Vol C Tables 4.2.6.8 and 6.1.1.4'
Y Y -0.4654 1.5873 'International Tables Vol C Tables 4.2.6.8 and 6.1.1.4'

loop_
_exptl_crystal_face_index_h
_exptl_crystal_face_index_k
_exptl_crystal_face_index_l
_exptl_crystal_face_perp_dist
30 -1 25 0.0649
4 -10 9 0.3776
25 3 -30 0.0519
-30 1 7 0.0717

loop_
_geom_angle_atom_site_label_1
_geom_angle_atom_site_label_2
_geom_angle_atom_site_label_3
_geom_angle
_geom_angle_site_symmetry_1
_geom_angle_site_symmetry_3
_geom_angle_publ_flag
P1 Y1 K1 44.78(3) . . ?
P1 Y1 K1 44.90(2) 2_656 . ?
P1 Y1 P1 45.35(4) . 2_656 ?
P2 Y1 K1 79.44(3) . . ?
P2 Y1 P1 45.04(3) . . ?
P2 Y1 P1 44.43(3) . 2_656 ?
O1 Y1 K1 128.91(6) . . ?
O1 Y1 P1 159.64(7) . 2_656 ?
O1 Y1 P1 149.94(7) . . ?
O1 Y1 P2 151.08(7) . . ?
N1 Y1 K1 64.03(6) . . ?
N1 Y1 P1 106.03(7) . . ?
N1 Y1 P1 98.31(6) . 2_656 ?
N1 Y1 P2 141.77(7) . . ?
N1 Y1 O1 67.03(8) . . ?
N2 Y1 K1 133.08(8) . . ?
N2 Y1 P1 133.00(8) . 2_656 ?
N2 Y1 P1 97.44(8) . . ?
N2 Y1 P2 90.01(8) . . ?
N2 Y1 O1 66.86(10) . . ?
N2 Y1 N1 122.76(10) . . ?
N2 Y1 O2 105.22(12) . . ?
O2 Y1 K1 119.94(8) . . ?
O2 Y1 P1 128.51(8) . . ?
O2 Y1 P1 87.63(8) . 2_656 ?
O2 Y1 P2 88.82(9) . . ?
O2 Y1 O1 81.32(10) . . ?
O2 Y1 N1 99.42(12) . . ?
C22 K1 C22 167.40(14) 2_656 . ?
C22 K1 C27 25.82(9) 2_656 2_656 ?
C22 K1 C27 25.82(9) . . ?
C22 K1 C27 155.24(10) . 2_656 ?
C22 K1 C27 155.24(10) 2_656 . ?
C23 K1 C22 158.62(10) 2_656 . ?
C23 K1 C22 158.62(10) . 2_656 ?
C23 K1 C22 26.56(10) 2_656 2_656 ?
C23 K1 C22 26.56(10) . . ?
C23 K1 C23 160.76(15) . 2_656 ?
C23 K1 C27 132.92(10) . 2_656 ?
C23 K1 C27 132.92(10) 2_656 . ?
C23 K1 C27 46.14(10) . . ?
C23 K1 C27 46.14(10) 2_656 2_656 ?
C23 K1 C26 116.78(10) 2_656 . ?
C23 K1 C26 116.78(10) . 2_656 ?
C23 K1 C26 53.11(11) . . ?
C23 K1 C26 53.11(11) 2_656 2_656 ?
C27 K1 C27 175.90(15) . 2_656 ?
C26 K1 C22 143.33(10) 2_656 . ?
C26 K1 C22 143.34(10) . 2_656 ?
C26 K1 C22 45.27(9) 2_656 2_656 ?
C26 K1 C22 45.27(9) . . ?
C26 K1 C27 150.41(12) . 2_656 ?
C26 K1 C27 25.62(10) . . ?
C26 K1 C27 150.41(12) 2_656 . ?
C26 K1 C27 25.62(10) 2_656 2_656 ?
C26 K1 C26 126.78(17) 2_656 . ?
C24 K1 C22 145.47(11) . 2_656 ?
C24 K1 C22 45.84(10) . . ?
C24 K1 C22 145.47(11) 2_656 . ?
C24 K1 C22 45.84(10) 2_656 2_656 ?
C24 K1 C23 134.96(12) . 2_656 ?
C24 K1 C23 25.80(10) . . ?
C24 K1 C23 134.96(12) 2_656 . ?
C24 K1 C23 25.80(10) 2_656 2_656 ?
C24 K1 C27 123.95(11) 2_656 . ?
C24 K1 C27 53.14(12) 2_656 2_656 ?
C24 K1 C27 53.14(12) . . ?
C24 K1 C27 123.95(12) . 2_656 ?
C24 K1 C26 45.15(13) 2_656 2_656 ?
C24 K1 C26 100.73(11) 2_656 . ?
C24 K1 C26 45.15(13) . . ?
C24 K1 C26 100.73(11) . 2_656 ?
C24 K1 C24 109.19(16) . 2_656 ?
C24 K1 C25 93.60(12) 2_656 . ?
C24 K1 C25 26.23(13) 2_656 2_656 ?
C24 K1 C25 26.23(13) . . ?
C24 K1 C25 93.60(12) . 2_656 ?
C25 K1 C22 53.39(10) . . ?
C25 K1 C22 53.39(10) 2_656 2_656 ?
C25 K1 C22 138.98(11) 2_656 . ?
C25 K1 C22 138.98(11) . 2_656 ?
C25 K1 C23 116.94(11) 2_656 . ?
C25 K1 C23 116.94(11) . 2_656 ?
C25 K1 C23 46.08(11) 2_656 2_656 ?
C25 K1 C23 46.08(11) . . ?
C25 K1 C27 130.61(13) 2_656 . ?
C25 K1 C27 45.38(12) 2_656 2_656 ?
C25 K1 C27 45.38(12) . . ?
C25 K1 C27 130.61(13) . 2_656 ?
C25 K1 C26 25.26(14) 2_656 2_656 ?
C25 K1 C26 105.04(14) . 2_656 ?
C25 K1 C26 25.26(14) . . ?
C25 K1 C26 105.04(14) 2_656 . ?
C25 K1 C25 87.91(18) . 2_656 ?
Y1 P1 Y1 126.16(4) . 2_656 ?
Y1 P1 K1 94.23(3) 2_656 . ?
Y1 P1 K1 95.64(3) . . ?
P1 P1 Y1 69.00(5) 2_656 . ?
P1 P1 Y1 65.65(4) 2_656 2_656 ?
P1 P1 K1 69.32(2) 2_656 . ?
P2 P1 Y1 67.06(3) . . ?
P2 P1 Y1 65.65(3) . 2_656 ?
P2 P1 K1 128.57(5) . . ?
P2 P1 P1 59.25(4) . 2_656 ?
Y1 P2 Y1 130.51(6) . 2_656 ?
P1 P2 Y1 67.90(4) 2_656 2_656 ?
P1 P2 Y1 67.90(4) . . ?
P1 P2 Y1 69.92(4) . 2_656 ?
P1 P2 Y1 69.93(4) 2_656 . ?
P1 P2 P1 61.49(8) 2_656 . ?
C1 O1 Y1 119.73(18) . . ?
C13 O1 Y1 119.3(2) . . ?
C13 O1 C1 115.2(3) . . ?
C2 N1 Y1 120.2(2) . . ?
C2 N1 C22 112.6(3) . . ?
C22 N1 Y1 126.9(2) . . ?
C12 N2 Y1 121.8(2) . . ?
C12 N2 C34 113.2(3) . . ?
C34 N2 Y1 124.7(2) . . ?
C46A O2 Y1 118.9(6) . . ?
C49 O2 Y1 129.3(3) . . ?
C49 O2 C46A 108.8(7) . . ?
C46B O2 Y1 132.1(8) . . ?
C46B O2 C49 98.6(9) . . ?
C2 C1 O1 113.6(3) . . ?
C6 C1 O1 121.6(3) . . ?
C6 C1 C2 124.7(3) . . ?
N1 C2 C1 119.1(3) . . ?
N1 C2 C3 126.0(3) . . ?
C1 C2 C3 115.0(3) . . ?
N1 C22 K1 119.7(2) . . ?
N1 C22 C23 119.5(3) . . ?
N1 C22 C27 121.7(3) . . ?
C23 C22 K1 74.20(18) . . ?
C27 C22 K1 77.5(2) . . ?
C27 C22 C23 118.9(3) . . ?
C8 C13 O1 121.1(3) . . ?
C12 C13 O1 113.5(3) . . ?
C12 C13 C8 125.4(3) . . ?
C13 C8 C9 117.1(4) . . ?
C13 C8 C7 119.8(3) . . ?
C9 C8 C7 123.1(3) . . ?
C22 C23 K1 79.25(18) . . ?
C22 C23 C28 120.3(3) . . ?
C28 C23 K1 116.5(2) . . ?
C24 C23 K1 75.7(2) . . ?
C24 C23 C22 119.0(4) . . ?
C24 C23 C28 120.6(4) . . ?
C22 C27 K1 76.7(2) . . ?
C22 C27 C31 120.6(3) . . ?
C26 C27 K1 75.5(2) . . ?
C26 C27 C22 118.8(4) . . ?
C26 C27 C31 120.5(4) . . ?
C31 C27 K1 121.2(3) . . ?
C2 C3 H3 118.4 . . ?
C4 C3 C2 123.2(3) . . ?
C4 C3 H3 118.4 . . ?
N2 C12 C11 125.7(4) . . ?
C13 C12 N2 118.5(3) . . ?
C13 C12 C11 115.8(3) . . ?
C1 C6 C5 117.2(3) . . ?
C1 C6 C7 119.0(3) . . ?
C5 C6 C7 123.7(3) . . ?
C35 C34 N2 119.4(4) . . ?
C35 C34 C39 120.4(4) . . ?
C39 C34 N2 120.2(4) . . ?
K1 C26 H26 117.2 . . ?
C27 C26 K1 78.8(2) . . ?
C27 C26 H26 118.9 . . ?
C25 C26 K1 75.7(3) . . ?
C25 C26 C27 122.3(4) . . ?
C25 C26 H26 118.9 . . ?
C23 C28 H28 107.9 . . ?
C23 C28 C30 110.7(3) . . ?
C30 C28 H28 107.9 . . ?
C29 C28 C23 111.7(4) . . ?
C29 C28 H28 107.9 . . ?
C29 C28 C30 110.7(4) . . ?
C3 C4 C5 117.9(4) . . ?
C3 C4 C17 120.5(4) . . ?
C5 C4 C17 121.6(3) . . ?
C8 C9 H9 119.8 . . ?
C10 C9 C8 120.5(3) . . ?
C10 C9 H9 119.8 . . ?
C6 C5 C4 122.0(3) . . ?
C6 C5 H5 119.0 . . ?
C4 C5 H5 119.0 . . ?
K1 C24 H24 114.8 . . ?
C23 C24 K1 78.5(2) . . ?
C23 C24 H24 119.1 . . ?
C23 C24 C25 121.7(4) . . ?
C25 C24 K1 78.0(2) . . ?
C25 C24 H24 119.1 . . ?
C8 C7 C6 107.6(3) . . ?
C8 C7 C15 107.4(4) . . ?
C6 C7 C15 108.8(3) . . ?
C14 C7 C8 112.8(3) . . ?
C14 C7 C6 111.6(4) . . ?
C14 C7 C15 108.6(3) . . ?
C12 C11 H11 119.2 . . ?
C10 C11 C12 121.7(4) . . ?
C10 C11 H11 119.2 . . ?
K1 C25 H25 115.5 . . ?
C26 C25 K1 79.1(3) . . ?
C26 C25 C24 119.2(4) . . ?
C26 C25 H25 120.4 . . ?
C24 C25 K1 75.8(3) . . ?
C24 C25 H25 120.4 . . ?
C27 C31 H31 107.9 . . ?
C27 C31 C33 114.0(4) . . ?
C33 C31 H31 107.9 . . ?
C32 C31 C27 111.0(5) . . ?
C32 C31 H31 107.9 . . ?
C32 C31 C33 107.9(4) . . ?
C7 C14 H14A 109.5 . . ?
C7 C14 H14B 109.5 . . ?
C7 C14 H14C 109.5 . . ?
H14A C14 H14B 109.5 . . ?
H14A C14 H14C 109.5 . . ?
H14B C14 H14C 109.5 . . ?
C9 C10 C18 119.1(4) . . ?
C11 C10 C9 119.6(4) . . ?
C11 C10 C18 121.3(4) . . ?
C34 C35 C36 118.8(6) . . ?
C34 C35 C40B 123.4(9) . . ?
C34 C35 C40A 116.7(13) . . ?
C36 C35 C40B 117.8(9) . . ?
C36 C35 C40A 124.5(13) . . ?
C7 C15 H15A 109.5 . . ?
C7 C15 H15B 109.5 . . ?
C7 C15 H15C 109.5 . . ?
H15A C15 H15B 109.5 . . ?
H15A C15 H15C 109.5 . . ?
H15B C15 H15C 109.5 . . ?
C28 C30 H30A 109.5 . . ?
C28 C30 H30B 109.5 . . ?
C28 C30 H30C 109.5 . . ?
H30A C30 H30B 109.5 . . ?
H30A C30 H30C 109.5 . . ?
H30B C30 H30C 109.5 . . ?
C4 C17 C16A 107.6(4) . . ?
C4 C17 C17A 108.7(5) . . ?
C4 C17 C16B 108.8(8) . . ?
C17A C17 C16A 106.2(7) . . ?
C18A C17 C4 112.6(5) . . ?
C18A C17 C16A 110.2(7) . . ?
C18A C17 C17A 111.3(7) . . ?
C18B C17 C4 109.8(8) . . ?
C18B C17 C16B 103.6(12) . . ?
C17B C17 C4 115.4(6) . . ?
C17B C17 C18B 111.3(10) . . ?
C17B C17 C16B 107.2(11) . . ?
C20 C18 C10 109.7(5) . . ?
C20 C18 C21 113.2(6) . . ?
C20 C18 C19 106.6(5) . . ?
C21 C18 C10 112.7(4) . . ?
C21 C18 C19 105.3(5) . . ?
C19 C18 C10 109.0(5) . . ?
C34 C39 C43 121.6(4) . . ?
C38 C39 C34 118.4(5) . . ?
C38 C39 C43 119.9(5) . . ?
C35 C36 H36 120.0 . . ?
C37 C36 C35 119.9(6) . . ?
C37 C36 H36 120.0 . . ?
C31 C33 H33A 109.5 . . ?
C31 C33 H33B 109.5 . . ?
C31 C33 H33C 109.5 . . ?
H33A C33 H33B 109.5 . . ?
H33A C33 H33C 109.5 . . ?
H33B C33 H33C 109.5 . . ?
C28 C29 H29A 109.5 . . ?
C28 C29 H29B 109.5 . . ?
C28 C29 H29C 109.5 . . ?
H29A C29 H29B 109.5 . . ?
H29A C29 H29C 109.5 . . ?
H29B C29 H29C 109.5 . . ?
C39 C38 H38 119.5 . . ?
C37 C38 C39 121.1(6) . . ?
C37 C38 H38 119.5 . . ?
C36 C37 C38 121.3(6) . . ?
C36 C37 H37 119.3 . . ?
C38 C37 H37 119.3 . . ?
C39 C43 H43 107.1 . . ?
C39 C43 C44 115.2(6) . . ?
C39 C43 C45 110.3(5) . . ?
C44 C43 H43 107.1 . . ?
C44 C43 C45 109.7(5) . . ?
C45 C43 H43 107.1 . . ?
C18 C20 H20A 109.5 . . ?
C18 C20 H20B 109.5 . . ?
C18 C20 H20C 109.5 . . ?
H20A C20 H20B 109.5 . . ?
H20A C20 H20C 109.5 . . ?
H20B C20 H20C 109.5 . . ?
C55 C50 C51 120.0 . . ?
C55 C50 C56 116.5(5) . . ?
C51 C50 C56 123.5(5) . . ?
C50 C55 H55 120.0 . . ?
C54 C55 C50 120.0 . . ?
C54 C55 H55 120.0 . . ?
C55 C54 H54 120.0 . . ?
C55 C54 C53 120.0 . . ?
C53 C54 H54 120.0 . . ?
C54 C53 H53 120.0 . . ?
C52 C53 C54 120.0 . . ?
C52 C53 H53 120.0 . . ?
C53 C52 H52 120.0 . . ?
C53 C52 C51 120.0 . . ?
C51 C52 H52 120.0 . . ?
C50 C51 H51 120.0 . . ?
C52 C51 C50 120.0 . . ?
C52 C51 H51 120.0 . . ?
C43 C44 H44A 109.5 . . ?
C43 C44 H44B 109.5 . . ?
C43 C44 H44C 109.5 . . ?
H44A C44 H44B 109.5 . . ?
H44A C44 H44C 109.5 . . ?
H44B C44 H44C 109.5 . . ?
C18 C21 H21A 109.5 . . ?
C18 C21 H21B 109.5 . . ?
C18 C21 H21C 109.5 . . ?
H21A C21 H21B 109.5 . . ?
H21A C21 H21C 109.5 . . ?
H21B C21 H21C 109.5 . . ?
C18 C19 H19A 109.5 . . ?
C18 C19 H19B 109.5 . . ?
C18 C19 H19C 109.5 . . ?
H19A C19 H19B 109.5 . . ?
H19A C19 H19C 109.5 . . ?
H19B C19 H19C 109.5 . . ?
C31 C32 H32A 109.5 . . ?
C31 C32 H32B 109.5 . . ?
C31 C32 H32C 109.5 . . ?
H32A C32 H32B 109.5 . . ?
H32A C32 H32C 109.5 . . ?
H32B C32 H32C 109.5 . . ?
C43 C45 H45A 109.5 . . ?
C43 C45 H45B 109.5 . . ?
C43 C45 H45C 109.5 . . ?
H45A C45 H45B 109.5 . . ?
H45A C45 H45C 109.5 . . ?
H45B C45 H45C 109.5 . . ?
C50 C56 H56A 109.5 . . ?
C50 C56 H56B 109.5 . . ?
C50 C56 H56C 109.5 . . ?
H56A C56 H56B 109.5 . . ?
H56A C56 H56C 109.5 . . ?
H56B C56 H56C 109.5 . . ?
C17 C16A H16A 109.5 . . ?
C17 C16A H16B 109.5 . . ?
C17 C16A H16C 109.5 . . ?
H16A C16A H16B 109.5 . . ?
H16A C16A H16C 109.5 . . ?
H16B C16A H16C 109.5 . . ?
O2 C46A H46A 111.2 . . ?
O2 C46A H46B 111.2 . . ?
H46A C46A H46B 109.1 . . ?
C47A C46A O2 102.7(11) . . ?
C47A C46A H46A 111.2 . . ?
C47A C46A H46B 111.2 . . ?
C17 C17A H17A 109.5 . . ?
C17 C17A H17B 109.5 . . ?
C17 C17A H17C 109.5 . . ?
H17A C17A H17B 109.5 . . ?
H17A C17A H17C 109.5 . . ?
H17B C17A H17C 109.5 . . ?
C17 C18A H18A 109.5 . . ?
C17 C18A H18B 109.5 . . ?
C17 C18A H18C 109.5 . . ?
H18A C18A H18B 109.5 . . ?
H18A C18A H18C 109.5 . . ?
H18B C18A H18C 109.5 . . ?
C17 C18B H18D 109.5 . . ?
C17 C18B H18E 109.5 . . ?
C17 C18B H18F 109.5 . . ?
H18D C18B H18E 109.5 . . ?
H18D C18B H18F 109.5 . . ?
H18E C18B H18F 109.5 . . ?
C17 C17B H17D 109.5 . . ?
C17 C17B H17E 109.5 . . ?
C17 C17B H17F 109.5 . . ?
H17D C17B H17E 109.5 . . ?
H17D C17B H17F 109.5 . . ?
H17E C17B H17F 109.5 . . ?
C17 C16B H16D 109.5 . . ?
C17 C16B H16E 109.5 . . ?
C17 C16B H16F 109.5 . . ?
H16D C16B H16E 109.5 . . ?
H16D C16B H16F 109.5 . . ?
H16E C16B H16F 109.5 . . ?
C46A C47A H47A 110.7 . . ?
C46A C47A H47B 110.7 . . ?
C46A C47A C48A 105.2(13) . . ?
H47A C47A H47B 108.8 . . ?
C48A C47A H47A 110.7 . . ?
C48A C47A H47B 110.7 . . ?
H48A C48B H48B 110.3 . . ?
C49 C48B H48A 112.9 . . ?
C49 C48B H48B 112.9 . . ?
C49 C48B C47B 94.2(12) . . ?
C47B C48B H48A 112.9 . . ?
C47B C48B H48B 112.9 . . ?
O2 C49 H49C 110.5 . . ?
O2 C49 H49D 110.5 . . ?
O2 C49 H49A 110.9 . . ?
O2 C49 H49B 110.9 . . ?
O2 C49 C48A 104.2(8) . . ?
C48B C49 O2 106.2(8) . . ?
C48B C49 H49C 110.5 . . ?
C48B C49 H49D 110.5 . . ?
H49C C49 H49D 108.7 . . ?
H49A C49 H49B 108.9 . . ?
C48A C49 H49A 110.9 . . ?
C48A C49 H49B 110.9 . . ?
O2 C46B H46C 109.9 . . ?
O2 C46B H46D 109.9 . . ?
O2 C46B C47B 109.1(15) . . ?
H46C C46B H46D 108.3 . . ?
C47B C46B H46C 109.9 . . ?
C47B C46B H46D 109.9 . . ?
C48B C47B H47C 111.1 . . ?
C48B C47B H47D 111.1 . . ?
C46B C47B C48B 103.1(14) . . ?
C46B C47B H47C 111.1 . . ?
C46B C47B H47D 111.1 . . ?
H47C C47B H47D 109.1 . . ?
C47A C48A C49 99.8(11) . . ?
C47A C48A H48C 111.8 . . ?
C47A C48A H48D 111.8 . . ?
C49 C48A H48C 111.8 . . ?
C49 C48A H48D 111.8 . . ?
H48C C48A H48D 109.5 . . ?
C35 C40B H40B 108.1 . . ?
C35 C40B C42B 104.4(16) . . ?
C41B C40B C35 112.0(16) . . ?
C41B C40B H40B 108.1 . . ?
C41B C40B C42B 116(2) . . ?
C42B C40B H40B 108.1 . . ?
C40B C41B H41A 109.5 . . ?
C40B C41B H41B 109.5 . . ?
C40B C41B H41C 109.5 . . ?
H41A C41B H41B 109.5 . . ?
H41A C41B H41C 109.5 . . ?
H41B C41B H41C 109.5 . . ?
C40B C42B H42A 109.5 . . ?
C40B C42B H42B 109.5 . . ?
C40B C42B H42C 109.5 . . ?
H42A C42B H42B 109.5 . . ?
H42A C42B H42C 109.5 . . ?
H42B C42B H42C 109.5 . . ?
H42D C42A H42E 109.5 . . ?
H42D C42A H42F 109.5 . . ?
H42E C42A H42F 109.5 . . ?
C40A C42A H42D 109.5 . . ?
C40A C42A H42E 109.5 . . ?
C40A C42A H42F 109.5 . . ?
C35 C40A C42A 117(3) . . ?
C35 C40A H40A 110.1 . . ?
C35 C40A C41A 113(3) . . ?
C42A C40A H40A 110.1 . . ?
C41A C40A C42A 96(3) . . ?
C41A C40A H40A 110.1 . . ?
C40A C41A H41D 109.5 . . ?
C40A C41A H41E 109.5 . . ?
C40A C41A H41F 109.5 . . ?
H41D C41A H41E 109.5 . . ?
H41D C41A H41F 109.5 . . ?
H41E C41A H41F 109.5 . . ?

loop_
_geom_bond_atom_site_label_1
_geom_bond_atom_site_label_2
_geom_bond_distance
_geom_bond_site_symmetry_2
_geom_bond_publ_flag
Y1 K1 4.4759(12) . ?
Y1 P1 2.9368(10) 2_656 ?
Y1 P1 2.8658(11) . ?
Y1 P2 2.8485(8) . ?
Y1 O1 2.424(2) . ?
Y1 N1 2.351(3) . ?
Y1 N2 2.301(3) . ?
Y1 O2 2.316(3) . ?
K1 C22 3.153(3) 2_656 ?
K1 C22 3.153(3) . ?
K1 C23 3.089(3) 2_656 ?
K1 C23 3.088(3) . ?
K1 C27 3.163(4) . ?
K1 C27 3.163(4) 2_656 ?
K1 C26 3.122(5) 2_656 ?
K1 C26 3.123(5) . ?
K1 C24 3.055(4) . ?
K1 C24 3.055(4) 2_656 ?
K1 C25 3.081(5) . ?
K1 C25 3.082(5) 2_656 ?
P1 P1 2.238(2) 2_656 ?
P1 P2 2.1888(18) . ?
O1 C1 1.405(4) . ?
O1 C13 1.403(4) . ?
N1 C2 1.387(4) . ?
N1 C22 1.410(4) . ?
N2 C12 1.388(4) . ?
N2 C34 1.438(5) . ?
O2 C46A 1.489(16) . ?
O2 C49 1.470(7) . ?
O2 C46B 1.397(17) . ?
C1 C2 1.399(5) . ?
C1 C6 1.382(5) . ?
C2 C3 1.411(5) . ?
C22 C23 1.435(5) . ?
C22 C27 1.411(5) . ?
C13 C8 1.384(5) . ?
C13 C12 1.383(5) . ?
C8 C9 1.403(5) . ?
C8 C7 1.524(6) . ?
C23 C28 1.527(6) . ?
C23 C24 1.372(5) . ?
C27 C26 1.394(5) . ?
C27 C31 1.508(6) . ?
C3 H3 0.9500 . ?
C3 C4 1.388(5) . ?
C12 C11 1.409(5) . ?
C6 C5 1.388(6) . ?
C6 C7 1.541(5) . ?
C34 C35 1.401(7) . ?
C34 C39 1.413(7) . ?
C26 H26 0.9500 . ?
C26 C25 1.357(7) . ?
C28 H28 1.0000 . ?
C28 C30 1.532(7) . ?
C28 C29 1.519(6) . ?
C4 C5 1.402(6) . ?
C4 C17 1.529(6) . ?
C9 H9 0.9500 . ?
C9 C10 1.400(6) . ?
C5 H5 0.9500 . ?
C24 H24 0.9500 . ?
C24 C25 1.392(7) . ?
C7 C14 1.518(5) . ?
C7 C15 1.553(6) . ?
C11 H11 0.9500 . ?
C11 C10 1.394(6) . ?
C25 H25 0.9500 . ?
C31 H31 1.0000 . ?
C31 C33 1.533(6) . ?
C31 C32 1.508(8) . ?
C14 H14A 0.9800 . ?
C14 H14B 0.9800 . ?
C14 H14C 0.9800 . ?
C10 C18 1.548(6) . ?
C35 C36 1.415(7) . ?
C35 C40B 1.56(2) . ?
C35 C40A 1.49(4) . ?
C15 H15A 0.9800 . ?
C15 H15B 0.9800 . ?
C15 H15C 0.9800 . ?
C30 H30A 0.9800 . ?
C30 H30B 0.9800 . ?
C30 H30C 0.9800 . ?
C17 C16A 1.536(11) . ?
C17 C17A 1.535(10) . ?
C17 C18A 1.491(8) . ?
C17 C18B 1.528(18) . ?
C17 C17B 1.499(15) . ?
C17 C16B 1.578(17) . ?
C18 C20 1.484(9) . ?
C18 C21 1.516(9) . ?
C18 C19 1.547(10) . ?
C39 C38 1.391(7) . ?
C39 C43 1.498(8) . ?
C36 H36 0.9500 . ?
C36 C37 1.366(11) . ?
C33 H33A 0.9800 . ?
C33 H33B 0.9800 . ?
C33 H33C 0.9800 . ?
C29 H29A 0.9800 . ?
C29 H29B 0.9800 . ?
C29 H29C 0.9800 . ?
C38 H38 0.9500 . ?
C38 C37 1.368(11) . ?
C37 H37 0.9500 . ?
C43 H43 1.0000 . ?
C43 C44 1.516(9) . ?
C43 C45 1.527(9) . ?
C20 H20A 0.9800 . ?
C20 H20B 0.9800 . ?
C20 H20C 0.9800 . ?
C50 C55 1.3900 . ?
C50 C51 1.3900 . ?
C50 C56 1.435(9) . ?
C55 H55 0.9500 . ?
C55 C54 1.3900 . ?
C54 H54 0.9500 . ?
C54 C53 1.3900 . ?
C53 H53 0.9500 . ?
C53 C52 1.3900 . ?
C52 H52 0.9500 . ?
C52 C51 1.3900 . ?
C51 H51 0.9500 . ?
C44 H44A 0.9800 . ?
C44 H44B 0.9800 . ?
C44 H44C 0.9800 . ?
C21 H21A 0.9800 . ?
C21 H21B 0.9800 . ?
C21 H21C 0.9800 . ?
C19 H19A 0.9800 . ?
C19 H19B 0.9800 . ?
C19 H19C 0.9800 . ?
C32 H32A 0.9800 . ?
C32 H32B 0.9800 . ?
C32 H32C 0.9800 . ?
C45 H45A 0.9800 . ?
C45 H45B 0.9800 . ?
C45 H45C 0.9800 . ?
C56 H56A 0.9800 . ?
C56 H56B 0.9800 . ?
C56 H56C 0.9800 . ?
C16A H16A 0.9800 . ?
C16A H16B 0.9800 . ?
C16A H16C 0.9800 . ?
C46A H46A 0.9900 . ?
C46A H46B 0.9900 . ?
C46A C47A 1.478(17) . ?
C17A H17A 0.9800 . ?
C17A H17B 0.9800 . ?
C17A H17C 0.9800 . ?
C18A H18A 0.9800 . ?
C18A H18B 0.9800 . ?
C18A H18C 0.9800 . ?
C18B H18D 0.9800 . ?
C18B H18E 0.9800 . ?
C18B H18F 0.9800 . ?
C17B H17D 0.9800 . ?
C17B H17E 0.9800 . ?
C17B H17F 0.9800 . ?
C16B H16D 0.9800 . ?
C16B H16E 0.9800 . ?
C16B H16F 0.9800 . ?
C47A H47A 0.9900 . ?
C47A H47B 0.9900 . ?
C47A C48A 1.48(2) . ?
C48B H48A 0.9900 . ?
C48B H48B 0.9900 . ?
C48B C49 1.443(15) . ?
C48B C47B 1.58(2) . ?
C49 H49C 0.9900 . ?
C49 H49D 0.9900 . ?
C49 H49A 0.9900 . ?
C49 H49B 0.9900 . ?
C49 C48A 1.548(15) . ?
C46B H46C 0.9900 . ?
C46B H46D 0.9900 . ?
C46B C47B 1.51(2) . ?
C47B H47C 0.9900 . ?
C47B H47D 0.9900 . ?
C48A H48C 0.9900 . ?
C48A H48D 0.9900 . ?
C40B H40B 1.0000 . ?
C40B C41B 1.53(2) . ?
C40B C42B 1.57(2) . ?
C41B H41A 0.9800 . ?
C41B H41B 0.9800 . ?
C41B H41C 0.9800 . ?
C42B H42A 0.9800 . ?
C42B H42B 0.9800 . ?
C42B H42C 0.9800 . ?
C42A H42D 0.9800 . ?
C42A H42E 0.9800 . ?
C42A H42F 0.9800 . ?
C42A C40A 1.59(3) . ?
C40A H40A 1.0000 . ?
C40A C41A 1.54(3) . ?
C41A H41D 0.9800 . ?
C41A H41E 0.9800 . ?
C41A H41F 0.9800 . ?

loop_
_geom_torsion_atom_site_label_1
_geom_torsion_atom_site_label_2
_geom_torsion_atom_site_label_3
_geom_torsion_atom_site_label_4
_geom_torsion
_geom_torsion_site_symmetry_1
_geom_torsion_site_symmetry_2
_geom_torsion_site_symmetry_3
_geom_torsion_site_symmetry_4
_geom_torsion_publ_flag
Y1 O1 C1 C2 4.9(4) . . . . ?
Y1 O1 C1 C6 -177.9(3) . . . . ?
Y1 O1 C13 C8 179.1(3) . . . . ?
Y1 O1 C13 C12 -2.6(4) . . . . ?
Y1 N1 C2 C1 -4.0(4) . . . . ?
Y1 N1 C2 C3 177.7(3) . . . . ?
Y1 N1 C22 K1 6.3(4) . . . . ?
Y1 N1 C22 C23 94.2(3) . . . . ?
Y1 N1 C22 C27 -87.1(4) . . . . ?
Y1 N2 C12 C13 -0.4(5) . . . . ?
Y1 N2 C12 C11 178.5(3) . . . . ?
Y1 N2 C34 C35 90.0(4) . . . . ?
Y1 N2 C34 C39 -91.2(4) . . . . ?
Y1 O2 C46A C47A -147.1(8) . . . . ?
Y1 O2 C49 C48B 129.7(8) . . . . ?
Y1 O2 C49 C48A 171.5(8) . . . . ?
Y1 O2 C46B C47B -155.0(11) . . . . ?
K1 C22 C23 C28 114.6(3) . . . . ?
K1 C22 C23 C24 -66.9(3) . . . . ?
K1 C22 C27 C26 65.0(3) . . . . ?
K1 C22 C27 C31 -118.5(4) . . . . ?
K1 C23 C28 C30 -19.0(4) . . . . ?
K1 C23 C28 C29 -142.8(3) . . . . ?
K1 C23 C24 C25 -67.9(4) . . . . ?
K1 C27 C26 C25 65.0(4) . . . . ?
K1 C27 C31 C33 50.3(5) . . . . ?
K1 C27 C31 C32 172.5(4) . . . . ?
K1 C26 C25 C24 66.8(4) . . . . ?
K1 C24 C25 C26 -68.5(4) . . . . ?
O1 C1 C2 N1 -0.6(5) . . . . ?
O1 C1 C2 C3 177.8(3) . . . . ?
O1 C1 C6 C5 -177.2(3) . . . . ?
O1 C1 C6 C7 2.5(5) . . . . ?
O1 C13 C8 C9 176.6(3) . . . . ?
O1 C13 C8 C7 -5.2(5) . . . . ?
O1 C13 C12 N2 2.0(5) . . . . ?
O1 C13 C12 C11 -177.1(3) . . . . ?
N1 C2 C3 C4 176.6(4) . . . . ?
N1 C22 C23 K1 -115.6(3) . . . . ?
N1 C22 C23 C28 -1.0(5) . . . . ?
N1 C22 C23 C24 177.5(3) . . . . ?
N1 C22 C27 K1 117.4(3) . . . . ?
N1 C22 C27 C26 -177.6(3) . . . . ?
N1 C22 C27 C31 -1.2(5) . . . . ?
N2 C12 C11 C10 -178.7(4) . . . . ?
N2 C34 C35 C36 -179.8(4) . . . . ?
N2 C34 C35 C40B 3.7(11) . . . . ?
N2 C34 C35 C40A -2.9(14) . . . . ?
N2 C34 C39 C38 -179.4(4) . . . . ?
N2 C34 C39 C43 -1.7(6) . . . . ?
O2 C46A C47A C48A -37.6(15) . . . . ?
O2 C49 C48A C47A -33.6(14) . . . . ?
O2 C46B C47B C48B 3(2) . . . . ?
C1 O1 C13 C8 -27.8(5) . . . . ?
C1 O1 C13 C12 150.5(3) . . . . ?
C1 C2 C3 C4 -1.7(6) . . . . ?
C1 C6 C5 C4 1.0(6) . . . . ?
C1 C6 C7 C8 -32.1(5) . . . . ?
C1 C6 C7 C14 -156.3(4) . . . . ?
C1 C6 C7 C15 83.9(4) . . . . ?
C2 N1 C22 K1 -167.9(2) . . . . ?
C2 N1 C22 C23 -80.0(4) . . . . ?
C2 N1 C22 C27 98.8(4) . . . . ?
C2 C1 C6 C5 -0.3(6) . . . . ?
C2 C1 C6 C7 179.5(3) . . . . ?
C2 C3 C4 C5 2.4(6) . . . . ?
C2 C3 C4 C17 -178.7(4) . . . . ?
C22 N1 C2 C1 170.6(3) . . . . ?
C22 N1 C2 C3 -7.6(5) . . . . ?
C22 C23 C28 C30 -111.9(4) . . . . ?
C22 C23 C28 C29 124.3(4) . . . . ?
C22 C23 C24 K1 68.8(3) . . . . ?
C22 C23 C24 C25 0.9(6) . . . . ?
C22 C27 C26 K1 -65.6(3) . . . . ?
C22 C27 C26 C25 -0.6(6) . . . . ?
C22 C27 C31 C33 142.9(4) . . . . ?
C22 C27 C31 C32 -94.9(5) . . . . ?
C13 O1 C1 C2 -148.1(3) . . . . ?
C13 O1 C1 C6 29.1(5) . . . . ?
C13 C8 C9 C10 0.4(6) . . . . ?
C13 C8 C7 C6 33.5(5) . . . . ?
C13 C8 C7 C14 157.0(4) . . . . ?
C13 C8 C7 C15 -83.4(4) . . . . ?
C13 C12 C11 C10 0.3(7) . . . . ?
C8 C13 C12 N2 -179.8(4) . . . . ?
C8 C13 C12 C11 1.1(6) . . . . ?
C8 C9 C10 C11 1.0(7) . . . . ?
C8 C9 C10 C18 -177.8(5) . . . . ?
C23 C22 C27 K1 -63.8(3) . . . . ?
C23 C22 C27 C26 1.2(5) . . . . ?
C23 C22 C27 C31 177.6(3) . . . . ?
C23 C24 C25 K1 68.2(4) . . . . ?
C23 C24 C25 C26 -0.4(7) . . . . ?
C27 C22 C23 K1 65.6(3) . . . . ?
C27 C22 C23 C28 -179.8(3) . . . . ?
C27 C22 C23 C24 -1.3(5) . . . . ?
C27 C26 C25 K1 -66.5(4) . . . . ?
C27 C26 C25 C24 0.2(7) . . . . ?
C3 C4 C5 C6 -2.0(6) . . . . ?
C3 C4 C17 C16A 58.2(6) . . . . ?
C3 C4 C17 C17A -56.4(7) . . . . ?
C3 C4 C17 C18A 179.8(7) . . . . ?
C3 C4 C17 C18B -125.4(10) . . . . ?
C3 C4 C17 C17B 1.3(11) . . . . ?
C3 C4 C17 C16B 121.8(10) . . . . ?
C12 N2 C34 C35 -83.3(5) . . . . ?
C12 N2 C34 C39 95.5(4) . . . . ?
C12 C13 C8 C9 -1.5(6) . . . . ?
C12 C13 C8 C7 176.7(4) . . . . ?
C12 C11 C10 C9 -1.3(7) . . . . ?
C12 C11 C10 C18 177.4(5) . . . . ?
C6 C1 C2 N1 -177.8(3) . . . . ?
C6 C1 C2 C3 0.6(5) . . . . ?
C34 N2 C12 C13 173.1(4) . . . . ?
C34 N2 C12 C11 -7.9(6) . . . . ?
C34 C35 C36 C37 -0.6(8) . . . . ?
C34 C35 C40B C41B -118.3(17) . . . . ?
C34 C35 C40B C42B 115.6(14) . . . . ?
C34 C35 C40A C42A 109(2) . . . . ?
C34 C35 C40A C41A -141(2) . . . . ?
C34 C39 C38 C37 -1.2(8) . . . . ?
C34 C39 C43 C44 136.4(5) . . . . ?
C34 C39 C43 C45 -98.8(6) . . . . ?
C26 C27 C31 C33 -40.6(6) . . . . ?
C26 C27 C31 C32 81.5(5) . . . . ?
C28 C23 C24 K1 -112.6(3) . . . . ?
C28 C23 C24 C25 179.4(4) . . . . ?
C9 C8 C7 C6 -148.4(4) . . . . ?
C9 C8 C7 C14 -24.9(6) . . . . ?
C9 C8 C7 C15 94.7(4) . . . . ?
C9 C10 C18 C20 -67.2(7) . . . . ?
C9 C10 C18 C21 165.7(6) . . . . ?
C9 C10 C18 C19 49.2(7) . . . . ?
C5 C6 C7 C8 147.6(4) . . . . ?
C5 C6 C7 C14 23.4(5) . . . . ?
C5 C6 C7 C15 -96.4(5) . . . . ?
C5 C4 C17 C16A -123.0(5) . . . . ?
C5 C4 C17 C17A 122.4(6) . . . . ?
C5 C4 C17 C18A -1.4(9) . . . . ?
C5 C4 C17 C18B 53.5(11) . . . . ?
C5 C4 C17 C17B -179.9(10) . . . . ?
C5 C4 C17 C16B -59.3(10) . . . . ?
C24 C23 C28 C30 69.6(5) . . . . ?
C24 C23 C28 C29 -54.3(5) . . . . ?
C7 C8 C9 C10 -177.7(4) . . . . ?
C7 C6 C5 C4 -178.7(4) . . . . ?
C11 C10 C18 C20 114.0(6) . . . . ?
C11 C10 C18 C21 -13.1(8) . . . . ?
C11 C10 C18 C19 -129.6(6) . . . . ?
C31 C27 C26 K1 117.9(4) . . . . ?
C31 C27 C26 C25 -177.1(4) . . . . ?
C35 C34 C39 C38 -0.6(7) . . . . ?
C35 C34 C39 C43 177.1(5) . . . . ?
C35 C36 C37 C38 -1.2(10) . . . . ?
C17 C4 C5 C6 179.1(4) . . . . ?
C39 C34 C35 C36 1.4(6) . . . . ?
C39 C34 C35 C40B -175.1(10) . . . . ?
C39 C34 C35 C40A 178.3(13) . . . . ?
C39 C38 C37 C36 2.1(10) . . . . ?
C36 C35 C40B C41B 65(2) . . . . ?
C36 C35 C40B C42B -61.0(17) . . . . ?
C36 C35 C40A C42A -74(2) . . . . ?
C36 C35 C40A C41A 36(3) . . . . ?
C38 C39 C43 C44 -46.0(7) . . . . ?
C38 C39 C43 C45 78.8(7) . . . . ?
C43 C39 C38 C37 -178.8(6) . . . . ?
C50 C55 C54 C53 0.0 . . . . ?
C55 C50 C51 C52 0.0 . . . . ?
C55 C54 C53 C52 0.0 . . . . ?
C54 C53 C52 C51 0.0 . . . . ?
C53 C52 C51 C50 0.0 . . . . ?
C51 C50 C55 C54 0.0 . . . . ?
C56 C50 C55 C54 -177.7(5) . . . . ?
C56 C50 C51 C52 177.5(6) . . . . ?
C46A O2 C49 C48A 11.7(12) . . . . ?
C46A C47A C48A C49 44.2(16) . . . . ?
C49 O2 C46A C47A 15.1(12) . . . . ?
C49 O2 C46B C47B 27.2(16) . . . . ?
C49 C48B C47B C46B -31.6(18) . . . . ?
C46B O2 C49 C48B -52.4(12) . . . . ?
C47B C48B C49 O2 51.6(13) . . . . ?
C40B C35 C36 C37 176.2(11) . . . . ?
C40A C35 C36 C37 -177.2(14) . . . . ?
